data_1520661
loop_
_publ_author_name
'Li, De-Yao'
'Wei, Yin'
'Marek, Ilan'
'Tang, Xiang-Ying'
'Shi, Min'

_publ_section_title
;
 Gold(i)-catalyzed cycloisomerization of vinylidenecyclopropane-enes via
 carbene or non-carbene processes
;
_journal_issue 10
_journal_name_full 'Chem. Sci.'
_journal_page_first 5519
_journal_paper_doi 10.1039/C5SC01806D
_journal_volume 6
_journal_year 2015
_chemical_formula_sum 'C20 H16 Br2 O'
_chemical_formula_weight 432.15
_chemical_name_systematic
; 
 ? 
;
_space_group_IT_number 2
_symmetry_cell_setting triclinic
_symmetry_space_group_name_Hall '-P 1'
_symmetry_space_group_name_H-M 'P -1'
_atom_sites_solution_hydrogens geom
_atom_sites_solution_primary direct
_atom_sites_solution_secondary difmap
_audit_creation_method SHELXL-97
_audit_update_record
;
2014-01-08 deposited with the CCDC.
2015-06-23 downloaded from the CCDC.
;
_cell_angle_alpha 84.231(5)
_cell_angle_beta 84.177(5)
_cell_angle_gamma 89.834(5)
_cell_formula_units_Z 4
_cell_length_a 7.1574(15)
_cell_length_b 11.250(2)
_cell_length_c 22.434(5)
_cell_measurement_reflns_used 2079
_cell_measurement_temperature 293(2)
_cell_measurement_theta_max 40.883
_cell_measurement_theta_min 4.901
_cell_volume 1787.9(6)
_computing_cell_refinement 'Bruker SMART'
_computing_data_collection 'Bruker SMART'
_computing_data_reduction 'Bruker SHELXTL'
_computing_molecular_graphics 'Bruker SHELXTL'
_computing_publication_material 'Bruker SHELXTL'
_computing_structure_refinement 'SHELXL-97 (Sheldrick, 1997)'
_computing_structure_solution 'SHELXS-97 (Sheldrick, 1990)'
_diffrn_ambient_temperature 293(2)
_diffrn_measured_fraction_theta_full 0.993
_diffrn_measured_fraction_theta_max 0.993
_diffrn_measurement_device_type 'CCD area detector'
_diffrn_measurement_method 'phi and omega scans'
_diffrn_radiation_monochromator graphite
_diffrn_radiation_source 'fine-focus sealed tube'
_diffrn_radiation_type MoK\a
_diffrn_radiation_wavelength 0.71073
_diffrn_reflns_av_R_equivalents 0.0383
_diffrn_reflns_av_sigmaI/netI 0.0912
_diffrn_reflns_limit_h_max 7
_diffrn_reflns_limit_h_min -8
_diffrn_reflns_limit_k_max 13
_diffrn_reflns_limit_k_min -11
_diffrn_reflns_limit_l_max 25
_diffrn_reflns_limit_l_min -27
_diffrn_reflns_number 10743
_diffrn_reflns_theta_full 26.00
_diffrn_reflns_theta_max 26.00
_diffrn_reflns_theta_min 0.92
_exptl_absorpt_coefficient_mu 4.536
_exptl_absorpt_correction_T_max 1.00000
_exptl_absorpt_correction_T_min 0.11579
_exptl_absorpt_correction_type empirical
_exptl_absorpt_process_details sadabs
_exptl_crystal_colour colorless
_exptl_crystal_density_diffrn 1.605
_exptl_crystal_density_method 'not measured'
_exptl_crystal_description prismatic
_exptl_crystal_F_000 856
_exptl_crystal_size_max 0.186
_exptl_crystal_size_mid 0.145
_exptl_crystal_size_min 0.121
_refine_diff_density_max 1.180
_refine_diff_density_min -0.621
_refine_diff_density_rms 0.136
_refine_ls_extinction_expression Fc^*^=kFc[1+0.001xFc^2^\l^3^/sin(2\q)]^-1/4^
_refine_ls_extinction_method SHELXL
_refine_ls_goodness_of_fit_ref 1.032
_refine_ls_hydrogen_treatment constr
_refine_ls_matrix_type full
_refine_ls_number_parameters 416
_refine_ls_number_reflns 6983
_refine_ls_number_restraints 1
_refine_ls_restrained_S_all 1.032
_refine_ls_R_factor_all 0.1242
_refine_ls_R_factor_gt 0.0788
_refine_ls_shift/su_max 0.000
_refine_ls_shift/su_mean 0.000
_refine_ls_structure_factor_coef Fsqd
_refine_ls_weighting_details 'calc w=1/[\s^2^(Fo^2^)+(0.1075P)^2^+5.6999P] where P=(Fo^2^+2Fc^2^)/3'
_refine_ls_weighting_scheme calc
_refine_ls_wR_factor_gt 0.2136
_refine_ls_wR_factor_ref 0.2416
_reflns_number_gt 4295
_reflns_number_total 6983
_reflns_threshold_expression >2sigma(I)
_cod_data_source_file c5sc01806d2.cif
_cod_data_source_block cd21401
_cod_depositor_comments
;
The following automatic conversions were performed:

'_symmetry_cell_setting' value 'Triclinic' changed to 'triclinic'
according to
/usr/data/users/saulius/crontab/automatic-downloads/rss-feeds/RSC/lib/dictionaries/cif_core.dic
dictionary named 'cif_core.dic' version 2.4.2 from 2011-04-26.

Automatic conversion script
Id: cif_fix_values 3271 2015-04-21 07:52:19Z andrius 

 Adding full bibliography for 1520661--1520664.cif.
;
_cod_original_sg_symbol_H-M P-1
_cod_database_code 1520661

loop_
_symmetry_equiv_pos_as_xyz
'x, y, z'
'-x, -y, -z'

loop_
_atom_site_label
_atom_site_type_symbol
_atom_site_fract_x
_atom_site_fract_y
_atom_site_fract_z
_atom_site_U_iso_or_equiv
_atom_site_adp_type
_atom_site_occupancy
_atom_site_symmetry_multiplicity
_atom_site_calc_flag
_atom_site_refinement_flags
Br1 Br 0.43934(18) -0.36523(10) 0.12019(6) 0.0828(4) Uani 1 1 d .
Br2 Br 1.00692(17) 0.47092(11) 0.09980(6) 0.0858(4) Uani 1 1 d .
Br3 Br 0.57052(17) 0.18148(9) 0.38048(5) 0.0757(4) Uani 1 1 d .
Br4 Br -0.03291(14) 0.99081(10) 0.41003(4) 0.0665(3) Uani 1 1 d .
O1 O 0.2582(10) 0.1181(7) 0.2009(3) 0.0722(19) Uani 1 1 d .
O2 O 0.7476(9) 0.7004(6) 0.3003(3) 0.0672(18) Uani 1 1 d .
C1 C 0.2976(11) 0.0087(8) 0.1859(4) 0.050(2) Uani 1 1 d .
C2 C 0.2854(13) -0.0958(11) 0.2254(4) 0.069(3) Uani 1 1 d .
H2 H 0.2504 -0.0902 0.2661 0.083 Uiso 1 1 calc R
C3 C 0.3229(13) -0.2058(9) 0.2066(5) 0.064(3) Uani 1 1 d .
H3 H 0.3109 -0.2740 0.2338 0.077 Uiso 1 1 calc R
C4 C 0.3790(11) -0.2140(9) 0.1463(4) 0.057(2) Uani 1 1 d .
C5 C 0.3970(11) -0.1142(8) 0.1058(3) 0.049(2) Uani 1 1 d .
H5 H 0.4351 -0.1214 0.0654 0.059 Uiso 1 1 calc R
C6 C 0.3573(11) 0.0004(9) 0.1253(4) 0.053(2) Uani 1 1 d .
C7 C 0.3731(10) 0.1095(7) 0.0817(3) 0.0425(18) Uani 1 1 d .
C8 C 0.5245(10) 0.1984(7) 0.0879(3) 0.0433(18) Uani 1 1 d .
C9 C 0.5280(12) 0.3102(8) 0.0568(4) 0.057(2) Uani 1 1 d .
H9 H 0.4316 0.3311 0.0330 0.068 Uiso 1 1 calc R
C10 C 0.6679(13) 0.3927(8) 0.0593(4) 0.062(2) Uani 1 1 d .
H10 H 0.6666 0.4677 0.0378 0.074 Uiso 1 1 calc R
C11 C 0.8112(13) 0.3603(8) 0.0951(4) 0.058(2) Uani 1 1 d .
C12 C 0.8098(12) 0.2508(8) 0.1284(4) 0.052(2) Uani 1 1 d .
H12 H 0.9048 0.2308 0.1529 0.063 Uiso 1 1 calc R
C13 C 0.6660(11) 0.1707(8) 0.1252(4) 0.050(2) Uani 1 1 d .
H13 H 0.6637 0.0972 0.1484 0.060 Uiso 1 1 calc R
C14 C 0.2626(11) 0.1250(8) 0.0389(4) 0.049(2) Uani 1 1 d .
C15 C 0.1557(12) 0.1430(8) -0.0033(4) 0.050(2) Uani 1 1 d .
C16 C 0.1132(12) 0.1293(9) -0.0646(4) 0.059(2) Uani 1 1 d .
H16A H 0.0778 0.0504 -0.0736 0.070 Uiso 1 1 calc R
H16B H 0.1852 0.1770 -0.0974 0.070 Uiso 1 1 calc R
C17 C -0.0221(13) 0.1933(10) -0.0229(4) 0.064(2) Uani 1 1 d .
H17A H -0.0309 0.2794 -0.0305 0.076 Uiso 1 1 calc R
H17B H -0.1384 0.1527 -0.0067 0.076 Uiso 1 1 calc R
C18 C 0.2090(18) 0.1348(12) 0.2626(5) 0.086(3) Uani 1 1 d .
H18A H 0.3069 0.1020 0.2862 0.103 Uiso 1 1 calc R
H18B H 0.0936 0.0914 0.2769 0.103 Uiso 1 1 calc R
C19 C 0.184(2) 0.2587(16) 0.2718(6) 0.108(5) Uani 1 1 d D
H19 H 0.1193 0.2760 0.3080 0.130 Uiso 1 1 calc R
C20 C 0.244(2) 0.3489(15) 0.2338(8) 0.126(5) Uani 1 1 d D
H20A H 0.3095 0.3355 0.1971 0.151 Uiso 1 1 calc R
H20B H 0.2220 0.4266 0.2433 0.151 Uiso 1 1 calc R
C21 C 0.7116(11) 0.5811(8) 0.3155(4) 0.051(2) Uani 1 1 d .
C22 C 0.7301(14) 0.4955(10) 0.2754(4) 0.066(3) Uani 1 1 d .
H22 H 0.7686 0.5181 0.2350 0.079 Uiso 1 1 calc R
C23 C 0.6921(14) 0.3757(9) 0.2947(4) 0.061(2) Uani 1 1 d .
H23 H 0.7081 0.3178 0.2678 0.073 Uiso 1 1 calc R
C24 C 0.6310(11) 0.3451(7) 0.3536(4) 0.0487(19) Uani 1 1 d .
C25 C 0.6144(10) 0.4288(8) 0.3943(4) 0.0459(19) Uani 1 1 d .
H25 H 0.5784 0.4051 0.4348 0.055 Uiso 1 1 calc R
C26 C 0.6508(10) 0.5473(7) 0.3756(3) 0.0411(18) Uani 1 1 d .
C27 C 0.6269(10) 0.6386(7) 0.4200(3) 0.0373(16) Uani 1 1 d .
C28 C 0.4721(9) 0.7268(7) 0.4147(3) 0.0386(17) Uani 1 1 d .
C29 C 0.4685(11) 0.8291(7) 0.4453(4) 0.0461(19) Uani 1 1 d .
H29 H 0.5672 0.8442 0.4675 0.055 Uiso 1 1 calc R
C30 C 0.3214(12) 0.9080(7) 0.4431(4) 0.049(2) Uani 1 1 d .
H30 H 0.3214 0.9767 0.4630 0.059 Uiso 1 1 calc R
C31 C 0.1726(11) 0.8830(7) 0.4108(3) 0.0459(19) Uani 1 1 d .
C32 C 0.1713(11) 0.7851(8) 0.3804(4) 0.049(2) Uani 1 1 d .
H32 H 0.0714 0.7704 0.3586 0.059 Uiso 1 1 calc R
C33 C 0.3220(10) 0.7066(7) 0.3822(3) 0.0413(17) Uani 1 1 d .
H33 H 0.3222 0.6394 0.3612 0.050 Uiso 1 1 calc R
C34 C 0.7354(11) 0.6381(7) 0.4636(3) 0.0437(18) Uani 1 1 d .
C35 C 0.8394(10) 0.6369(7) 0.5069(3) 0.0435(18) Uani 1 1 d .
C36 C 0.8794(12) 0.5953(8) 0.5681(4) 0.053(2) Uani 1 1 d .
H36A H 0.9225 0.5138 0.5756 0.063 Uiso 1 1 calc R
H36B H 0.8007 0.6244 0.6013 0.063 Uiso 1 1 calc R
C37 C 1.0093(12) 0.6832(9) 0.5294(4) 0.059(2) Uani 1 1 d .
H37A H 1.0084 0.7653 0.5391 0.071 Uiso 1 1 calc R
H37B H 1.1303 0.6546 0.5134 0.071 Uiso 1 1 calc R
C38 C 0.8063(14) 0.7395(9) 0.2396(4) 0.062(2) Uani 1 1 d .
H38A H 0.7217 0.7092 0.2134 0.075 Uiso 1 1 calc R
H38B H 0.9318 0.7110 0.2285 0.075 Uiso 1 1 calc R
C39 C 0.8041(15) 0.8739(10) 0.2337(4) 0.071(3) Uani 1 1 d .
H39 H 0.8600 0.9122 0.1976 0.085 Uiso 1 1 calc R
C40 C 0.7344(16) 0.9407(10) 0.2725(5) 0.079(3) Uani 1 1 d .
H40A H 0.6768 0.9070 0.3094 0.095 Uiso 1 1 calc R
H40B H 0.7409 1.0234 0.2641 0.095 Uiso 1 1 calc R

loop_
_atom_site_aniso_label
_atom_site_aniso_U_11
_atom_site_aniso_U_22
_atom_site_aniso_U_33
_atom_site_aniso_U_23
_atom_site_aniso_U_13
_atom_site_aniso_U_12
Br1 0.1005(9) 0.0557(6) 0.0942(9) -0.0023(6) -0.0246(7) -0.0117(5)
Br2 0.0875(8) 0.0769(8) 0.0928(9) 0.0026(6) -0.0183(6) -0.0355(6)
Br3 0.1003(8) 0.0525(6) 0.0796(8) -0.0145(5) -0.0265(6) 0.0170(5)
Br4 0.0661(6) 0.0728(7) 0.0608(6) -0.0068(5) -0.0076(4) 0.0271(5)
O1 0.086(5) 0.083(5) 0.045(4) -0.008(3) 0.008(3) -0.003(4)
O2 0.080(4) 0.081(5) 0.038(3) -0.012(3) 0.009(3) -0.007(4)
C1 0.049(5) 0.062(6) 0.037(4) -0.004(4) 0.001(4) -0.006(4)
C2 0.059(6) 0.106(9) 0.036(5) 0.014(5) 0.008(4) -0.017(5)
C3 0.062(6) 0.063(6) 0.064(6) 0.018(5) -0.010(5) -0.017(5)
C4 0.044(5) 0.067(6) 0.059(6) 0.001(5) -0.010(4) -0.013(4)
C5 0.047(4) 0.072(6) 0.031(4) -0.011(4) -0.008(3) -0.018(4)
C6 0.044(4) 0.078(6) 0.036(4) 0.003(4) -0.008(3) 0.013(4)
C7 0.039(4) 0.057(5) 0.031(4) -0.002(4) -0.001(3) -0.003(3)
C8 0.045(4) 0.046(5) 0.037(4) 0.005(4) -0.004(3) -0.005(3)
C9 0.051(5) 0.059(6) 0.057(5) 0.007(4) -0.007(4) 0.000(4)
C10 0.073(6) 0.044(5) 0.065(6) 0.015(4) -0.014(5) -0.009(4)
C11 0.063(5) 0.049(5) 0.057(5) 0.000(4) 0.003(4) -0.010(4)
C12 0.048(5) 0.063(6) 0.046(5) -0.002(4) -0.009(4) -0.010(4)
C13 0.051(5) 0.052(5) 0.043(4) 0.011(4) -0.008(4) -0.005(4)
C14 0.046(4) 0.059(5) 0.038(4) 0.009(4) 0.002(4) -0.002(4)
C15 0.053(5) 0.058(5) 0.039(4) -0.001(4) -0.007(4) -0.009(4)
C16 0.062(5) 0.068(6) 0.044(5) 0.005(4) -0.003(4) -0.008(4)
C17 0.054(5) 0.077(7) 0.060(6) 0.012(5) -0.019(4) -0.001(5)
C18 0.098(8) 0.098(9) 0.064(7) -0.017(7) -0.013(6) 0.011(7)
C19 0.107(10) 0.158(16) 0.068(8) -0.026(9) -0.036(8) 0.004(10)
C20 0.143(14) 0.120(13) 0.121(13) -0.021(11) -0.034(11) 0.009(11)
C21 0.046(4) 0.063(6) 0.042(5) -0.006(4) 0.004(4) 0.002(4)
C22 0.073(6) 0.082(7) 0.042(5) -0.013(5) 0.006(4) 0.007(5)
C23 0.077(6) 0.059(6) 0.049(5) -0.022(5) -0.002(5) 0.010(5)
C24 0.046(4) 0.049(5) 0.053(5) -0.009(4) -0.011(4) 0.009(4)
C25 0.032(4) 0.065(6) 0.040(4) -0.001(4) -0.005(3) 0.013(3)
C26 0.042(4) 0.059(5) 0.023(3) -0.009(3) -0.003(3) -0.009(3)
C27 0.038(4) 0.047(4) 0.027(4) -0.009(3) -0.002(3) -0.001(3)
C28 0.033(4) 0.052(5) 0.030(4) -0.006(3) 0.001(3) -0.004(3)
C29 0.042(4) 0.056(5) 0.041(4) -0.010(4) -0.006(3) 0.003(4)
C30 0.059(5) 0.042(5) 0.045(5) -0.007(4) 0.002(4) 0.002(4)
C31 0.047(4) 0.050(5) 0.038(4) -0.003(4) 0.005(3) 0.009(4)
C32 0.039(4) 0.065(6) 0.043(5) -0.008(4) -0.003(3) 0.002(4)
C33 0.044(4) 0.047(5) 0.035(4) -0.009(3) -0.009(3) 0.000(3)
C34 0.044(4) 0.047(5) 0.039(4) -0.003(4) 0.002(4) 0.004(3)
C35 0.043(4) 0.049(5) 0.040(4) -0.006(4) -0.009(3) 0.001(3)
C36 0.057(5) 0.064(6) 0.037(4) 0.002(4) -0.009(4) 0.008(4)
C37 0.049(5) 0.082(7) 0.048(5) -0.003(5) -0.016(4) -0.004(4)
C38 0.065(6) 0.082(7) 0.040(5) 0.002(5) -0.015(4) -0.009(5)
C39 0.084(7) 0.082(8) 0.046(6) 0.005(5) -0.012(5) -0.003(6)
C40 0.099(8) 0.071(7) 0.068(7) 0.002(6) -0.022(6) 0.000(6)

loop_
_atom_type_symbol
_atom_type_description
_atom_type_scat_dispersion_real
_atom_type_scat_dispersion_imag
_atom_type_scat_source
C C 0.0033 0.0016 'International Tables Vol C Tables 4.2.6.8 and 6.1.1.4'
H H 0.0000 0.0000 'International Tables Vol C Tables 4.2.6.8 and 6.1.1.4'
O O 0.0106 0.0060 'International Tables Vol C Tables 4.2.6.8 and 6.1.1.4'
Br Br -0.2901 2.4595 'International Tables Vol C Tables 4.2.6.8 and 6.1.1.4'

loop_
_geom_angle_atom_site_label_1
_geom_angle_atom_site_label_2
_geom_angle_atom_site_label_3
_geom_angle
C1 O1 C18 119.1(8)
C21 O2 C38 118.3(7)
O1 C1 C2 125.7(8)
O1 C1 C6 115.8(8)
C2 C1 C6 118.6(9)
C3 C2 C1 122.5(9)
C3 C2 H2 118.7
C1 C2 H2 118.7
C2 C3 C4 118.8(9)
C2 C3 H3 120.6
C4 C3 H3 120.6
C5 C4 C3 121.2(9)
C5 C4 Br1 119.6(7)
C3 C4 Br1 119.2(7)
C4 C5 C6 120.0(8)
C4 C5 H5 120.0
C6 C5 H5 120.0
C1 C6 C5 118.9(8)
C1 C6 C7 120.4(8)
C5 C6 C7 120.7(7)
C14 C7 C6 120.8(7)
C14 C7 C8 121.7(7)
C6 C7 C8 117.5(7)
C9 C8 C13 117.6(7)
C9 C8 C7 121.0(7)
C13 C8 C7 121.4(7)
C10 C9 C8 122.9(8)
C10 C9 H9 118.5
C8 C9 H9 118.5
C9 C10 C11 117.9(8)
C9 C10 H10 121.0
C11 C10 H10 121.0
C12 C11 C10 121.0(8)
C12 C11 Br2 119.6(7)
C10 C11 Br2 119.4(7)
C11 C12 C13 119.5(8)
C11 C12 H12 120.2
C13 C12 H12 120.2
C12 C13 C8 121.0(8)
C12 C13 H13 119.5
C8 C13 H13 119.5
C15 C14 C7 178.6(9)
C14 C15 C16 150.7(9)
C14 C15 C17 147.6(9)
C16 C15 C17 61.8(6)
C15 C16 C17 59.8(6)
C15 C16 H16A 117.8
C17 C16 H16A 117.8
C15 C16 H16B 117.8
C17 C16 H16B 117.8
H16A C16 H16B 114.9
C15 C17 C16 58.5(6)
C15 C17 H17A 117.9
C16 C17 H17A 117.9
C15 C17 H17B 117.9
C16 C17 H17B 117.9
H17A C17 H17B 115.1
O1 C18 C19 112.2(11)
O1 C18 H18A 109.2
C19 C18 H18A 109.2
O1 C18 H18B 109.2
C19 C18 H18B 109.2
H18A C18 H18B 107.9
C20 C19 C18 125.5(15)
C20 C19 H19 117.3
C18 C19 H19 117.3
C19 C20 H20A 120.0
C19 C20 H20B 120.0
H20A C20 H20B 120.0
O2 C21 C22 124.4(8)
O2 C21 C26 116.2(7)
C22 C21 C26 119.4(9)
C21 C22 C23 120.8(9)
C21 C22 H22 119.6
C23 C22 H22 119.6
C24 C23 C22 118.6(8)
C24 C23 H23 120.7
C22 C23 H23 120.7
C23 C24 C25 121.3(8)
C23 C24 Br3 119.2(6)
C25 C24 Br3 119.5(7)
C24 C25 C26 120.4(7)
C24 C25 H25 119.8
C26 C25 H25 119.8
C25 C26 C21 119.4(7)
C25 C26 C27 120.1(7)
C21 C26 C27 120.5(7)
C34 C27 C28 120.9(7)
C34 C27 C26 120.6(7)
C28 C27 C26 118.4(6)
C33 C28 C29 117.9(7)
C33 C28 C27 121.2(7)
C29 C28 C27 120.7(6)
C30 C29 C28 121.2(7)
C30 C29 H29 119.4
C28 C29 H29 119.4
C29 C30 C31 118.9(7)
C29 C30 H30 120.6
C31 C30 H30 120.6
C32 C31 C30 121.7(7)
C32 C31 Br4 119.9(6)
C30 C31 Br4 118.3(6)
C31 C32 C33 119.0(7)
C31 C32 H32 120.5
C33 C32 H32 120.5
C28 C33 C32 121.3(7)
C28 C33 H33 119.3
C32 C33 H33 119.3
C35 C34 C27 179.0(8)
C34 C35 C36 150.9(8)
C34 C35 C37 147.5(8)
C36 C35 C37 61.6(6)
C35 C36 C37 59.7(5)
C35 C36 H36A 117.8
C37 C36 H36A 117.8
C35 C36 H36B 117.8
C37 C36 H36B 117.8
H36A C36 H36B 114.9
C35 C37 C36 58.7(5)
C35 C37 H37A 117.9
C36 C37 H37A 117.9
C35 C37 H37B 117.9
C36 C37 H37B 117.9
H37A C37 H37B 115.1
O2 C38 C39 107.1(8)
O2 C38 H38A 110.3
C39 C38 H38A 110.3
O2 C38 H38B 110.3
C39 C38 H38B 110.3
H38A C38 H38B 108.5
C40 C39 C38 127.2(10)
C40 C39 H39 116.4
C38 C39 H39 116.4
C39 C40 H40A 120.0
C39 C40 H40B 120.0
H40A C40 H40B 120.0

loop_
_geom_bond_atom_site_label_1
_geom_bond_atom_site_label_2
_geom_bond_distance
Br1 C4 1.890(10)
Br2 C11 1.894(9)
Br3 C24 1.915(9)
Br4 C31 1.904(8)
O1 C1 1.330(11)
O1 C18 1.425(12)
O2 C21 1.369(11)
O2 C38 1.411(10)
C1 C2 1.396(13)
C1 C6 1.396(11)
C2 C3 1.365(15)
C2 H2 0.9300
C3 C4 1.383(14)
C3 H3 0.9300
C4 C5 1.370(13)
C5 C6 1.421(12)
C5 H5 0.9300
C6 C7 1.487(12)
C7 C14 1.303(11)
C7 C8 1.503(10)
C8 C9 1.376(12)
C8 C13 1.394(11)
C9 C10 1.376(12)
C9 H9 0.9300
C10 C11 1.392(13)
C10 H10 0.9300
C11 C12 1.374(12)
C12 C13 1.382(11)
C12 H12 0.9300
C13 H13 0.9300
C14 C15 1.278(11)
C15 C16 1.460(11)
C15 C17 1.480(12)
C16 C17 1.509(14)
C16 H16A 0.9700
C16 H16B 0.9700
C17 H17A 0.9700
C17 H17B 0.9700
C18 C19 1.437(19)
C18 H18A 0.9700
C18 H18B 0.9700
C19 C20 1.303(15)
C19 H19 0.9300
C20 H20A 0.9300
C20 H20B 0.9300
C21 C22 1.379(13)
C21 C26 1.390(11)
C22 C23 1.393(14)
C22 H22 0.9300
C23 C24 1.360(12)
C23 H23 0.9300
C24 C25 1.372(11)
C25 C26 1.375(11)
C25 H25 0.9300
C26 C27 1.498(10)
C27 C34 1.309(10)
C27 C28 1.491(10)
C28 C33 1.390(10)
C28 C29 1.397(11)
C29 C30 1.376(11)
C29 H29 0.9300
C30 C31 1.393(11)
C30 H30 0.9300
C31 C32 1.353(11)
C32 C33 1.393(11)
C32 H32 0.9300
C33 H33 0.9300
C34 C35 1.282(11)
C35 C36 1.461(11)
C35 C37 1.477(11)
C36 C37 1.506(13)
C36 H36A 0.9700
C36 H36B 0.9700
C37 H37A 0.9700
C37 H37B 0.9700
C38 C39 1.504(15)
C38 H38A 0.9700
C38 H38B 0.9700
C39 C40 1.271(15)
C39 H39 0.9300
C40 H40A 0.9300
C40 H40B 0.9300

loop_
_geom_torsion_atom_site_label_1
_geom_torsion_atom_site_label_2
_geom_torsion_atom_site_label_3
_geom_torsion_atom_site_label_4
_geom_torsion
C18 O1 C1 C2 3.8(14)
C18 O1 C1 C6 -175.7(9)
O1 C1 C2 C3 178.1(9)
C6 C1 C2 C3 -2.5(14)
C1 C2 C3 C4 1.4(14)
C2 C3 C4 C5 -0.1(13)
C2 C3 C4 Br1 177.9(7)
C3 C4 C5 C6 -0.1(12)
Br1 C4 C5 C6 -178.1(6)
O1 C1 C6 C5 -178.3(7)
C2 C1 C6 C5 2.2(12)
O1 C1 C6 C7 -0.2(11)
C2 C1 C6 C7 -179.7(8)
C4 C5 C6 C1 -0.9(12)
C4 C5 C6 C7 -179.0(7)
C1 C6 C7 C14 -113.3(10)
C5 C6 C7 C14 64.7(11)
C1 C6 C7 C8 68.5(10)
C5 C6 C7 C8 -113.5(9)
C14 C7 C8 C9 13.4(12)
C6 C7 C8 C9 -168.4(8)
C14 C7 C8 C13 -166.5(8)
C6 C7 C8 C13 11.6(11)
C13 C8 C9 C10 2.6(13)
C7 C8 C9 C10 -177.4(8)
C8 C9 C10 C11 0.0(15)
C9 C10 C11 C12 -2.0(14)
C9 C10 C11 Br2 179.9(7)
C10 C11 C12 C13 1.4(14)
Br2 C11 C12 C13 179.5(7)
C11 C12 C13 C8 1.3(13)
C9 C8 C13 C12 -3.2(13)
C7 C8 C13 C12 176.8(8)
C6 C7 C14 C15 168(36)
C8 C7 C14 C15 -14(37)
C7 C14 C15 C16 104(36)
C7 C14 C15 C17 -78(36)
C14 C15 C16 C17 178.7(18)
C14 C15 C17 C16 -178.8(17)
C1 O1 C18 C19 175.8(10)
O1 C18 C19 C20 -17(2)
C38 O2 C21 C22 0.6(13)
C38 O2 C21 C26 -178.8(7)
O2 C21 C22 C23 179.4(9)
C26 C21 C22 C23 -1.2(14)
C21 C22 C23 C24 1.8(15)
C22 C23 C24 C25 -2.8(13)
C22 C23 C24 Br3 178.1(7)
C23 C24 C25 C26 3.2(12)
Br3 C24 C25 C26 -177.7(6)
C24 C25 C26 C21 -2.5(11)
C24 C25 C26 C27 178.2(7)
O2 C21 C26 C25 -179.1(7)
C22 C21 C26 C25 1.5(12)
O2 C21 C26 C27 0.2(11)
C22 C21 C26 C27 -179.2(8)
C25 C26 C27 C34 65.8(10)
C21 C26 C27 C34 -113.5(9)
C25 C26 C27 C28 -111.7(8)
C21 C26 C27 C28 69.0(9)
C34 C27 C28 C33 -159.4(7)
C26 C27 C28 C33 18.2(10)
C34 C27 C28 C29 17.0(11)
C26 C27 C28 C29 -165.4(7)
C33 C28 C29 C30 -0.3(11)
C27 C28 C29 C30 -176.7(7)
C28 C29 C30 C31 1.3(12)
C29 C30 C31 C32 -1.7(12)
C29 C30 C31 Br4 178.4(6)
C30 C31 C32 C33 0.8(12)
Br4 C31 C32 C33 -179.2(6)
C29 C28 C33 C32 -0.6(11)
C27 C28 C33 C32 175.8(7)
C31 C32 C33 C28 0.3(12)
C28 C27 C34 C35 69(53)
C26 C27 C34 C35 -109(53)
C27 C34 C35 C36 21(54)
C27 C34 C35 C37 -157(52)
C34 C35 C36 C37 -178.7(17)
C34 C35 C37 C36 178.8(16)
C21 O2 C38 C39 170.7(7)
O2 C38 C39 C40 -10.6(15)
